data_2241788
loop_
_publ_author_name
'Lense, Sheri'
'Piro, Nicholas A.'
'Kassel, Scott W.'
'Wildish, Andrew'
'Jeffery, Brent'

_publ_section_title
;
 Crystal structures of
 <i>fac</i>-tricarbonylchlorido(6,6'-dihydroxy-2,2'-bipyridine)rhenium(I)
 tetrahydrofuran monosolvate and
 <i>fac</i>-bromidotricarbonyl(6,6'-dihydroxy-2,2'-bipyridine)manganese(I)
 tetrahydrofuran monosolvate
;
_journal_coeditor_code IS5457
_journal_issue 8
_journal_name_full 'Acta Crystallographica Section E'
_journal_page_first 1201
_journal_page_last 1205
_journal_paper_doi 10.1107/S2056989016011841
_journal_volume 72
_journal_year 2016
_chemical_formula_iupac '[Re Cl (C10 H8 N2 O2) (C O)3], C4 H8 O'
_chemical_formula_moiety 'C13 H8 Cl N2 O5 Re, C4 H8 O'
_chemical_formula_sum 'C17 H16 Cl N2 O6 Re'
_chemical_formula_weight 565.97
_chemical_name_systematic
;
<i>fac</i>-Tricarbonylchlorido(6,6'-dihydroxy-2,2'-bipyridine)rhenium(I)
tetrahydrofuran monosolvate
;
_space_group_crystal_system triclinic
_space_group_IT_number 2
_space_group_name_Hall '-P 1'
_space_group_name_H-M_alt 'P -1'
_symmetry_space_group_name_Hall '-P 1'
_symmetry_space_group_name_H-M 'P -1'
_atom_sites_solution_hydrogens mixed
_atom_sites_solution_primary direct
_audit_creation_method
;
Olex2 1.2
(compiled 2015.01.26 svn.r3150 for OlexSys, GUI svn.r4998)
;
_cell_angle_alpha 78.907(2)
_cell_angle_beta 79.128(2)
_cell_angle_gamma 88.886(2)
_cell_formula_units_Z 2
_cell_length_a 6.9661(6)
_cell_length_b 8.0082(6)
_cell_length_c 16.9007(13)
_cell_measurement_reflns_used 5671
_cell_measurement_temperature 100(2)
_cell_measurement_theta_max 32.389
_cell_measurement_theta_min 2.501
_cell_volume 908.46(13)
_computing_cell_refinement
;
SAINT (Bruker, 2013)
;
_computing_data_collection
;
APEX2 (Bruker, 2014)
;
_computing_data_reduction
;
SAINT (Bruker, 2013)
;
_computing_molecular_graphics
;
<i>OLEX2</i> (Dolomanov <i>et al.</i>,  2009)
;
_computing_publication_material
;
<i>OLEX2</i> (Dolomanov <i>et al.</i>,  2009)
;
_computing_structure_refinement
;
SHELXL2014 (Sheldrick, 2015<i>b</i>)
;
_computing_structure_solution
;
<i>SHELXT</i> (Sheldrick, 2015<i>a</i>)
;
_diffrn_ambient_temperature 99.95
_diffrn_detector_area_resol_mean 8
_diffrn_measured_fraction_theta_full 1.000
_diffrn_measured_fraction_theta_max 1.000
_diffrn_measurement_device_type 'Bruker APEXII CCD'
_diffrn_measurement_method '\w and \f scans'
_diffrn_radiation_monochromator graphite
_diffrn_radiation_type MoK\a
_diffrn_radiation_wavelength 0.71073
_diffrn_reflns_av_R_equivalents 0.0602
_diffrn_reflns_limit_h_max 11
_diffrn_reflns_limit_h_min -11
_diffrn_reflns_limit_k_max 13
_diffrn_reflns_limit_k_min -13
_diffrn_reflns_limit_l_max 27
_diffrn_reflns_limit_l_min -28
_diffrn_reflns_number 37165
_diffrn_reflns_theta_full 26.000
_diffrn_reflns_theta_max 36.317
_diffrn_reflns_theta_min 2.501
_diffrn_standards_number 0
_exptl_absorpt_coefficient_mu 6.873
_exptl_absorpt_correction_T_max 0.7474
_exptl_absorpt_correction_T_min 0.5831
_exptl_absorpt_correction_type multi-scan
_exptl_absorpt_process_details
;
(SADABS; Bruker, 2012)
;
_exptl_crystal_colour yellow
_exptl_crystal_density_diffrn 2.069
_exptl_crystal_description plate
_exptl_crystal_F_000 544
_exptl_crystal_size_max 0.2
_exptl_crystal_size_mid 0.1
_exptl_crystal_size_min 0.01
_refine_diff_density_max 1.707
_refine_diff_density_min -1.882
_refine_ls_extinction_method none
_refine_ls_goodness_of_fit_ref 1.005
_refine_ls_hydrogen_treatment mixed
_refine_ls_matrix_type full
_refine_ls_number_parameters 260
_refine_ls_number_reflns 8820
_refine_ls_number_restraints 62
_refine_ls_restrained_S_all 1.001
_refine_ls_R_factor_all 0.0450
_refine_ls_R_factor_gt 0.0330
_refine_ls_shift/su_max 0.003
_refine_ls_shift/su_mean 0.000
_refine_ls_structure_factor_coef Fsqd
_refine_ls_weighting_details 'w=1/[\s^2^(Fo^2^)+(0.0215P)^2^] where P=(Fo^2^+2Fc^2^)/3'
_refine_ls_weighting_scheme calc
_refine_ls_wR_factor_gt 0.0591
_refine_ls_wR_factor_ref 0.0628
_reflns_number_gt 7416
_reflns_number_total 8820
_reflns_threshold_expression 'I > 2\s(I)'
_cod_data_source_file is5457sup1.cif
_cod_data_source_block Re_complex
_cod_database_code 2241788
_shelx_space_group_comment
;
The symmetry employed for this shelxl refinement is uniquely defined
by the following loop, which should always be used as a source of
symmetry information in preference to the above space-group names.
They are only intended as comments.
;

loop_
_space_group_symop_operation_xyz
'x, y, z'
'-x, -y, -z'

loop_
_atom_site_type_symbol
_atom_site_label
_atom_site_fract_x
_atom_site_fract_y
_atom_site_fract_z
_atom_site_U_iso_or_equiv
_atom_site_adp_type
_atom_site_calc_flag
_atom_site_occupancy
_atom_site_disorder_assembly
_atom_site_disorder_group
Re Re1 0.42194(2) 0.68445(2) 0.77393(2) 0.01301(3) Uani d 1 . .
Cl Cl1 0.52023(8) 0.69909(8) 0.90827(4) 0.01477(11) Uani d 1 . .
O O16 -0.0490(3) 0.6754(3) 0.84174(13) 0.0186(4) Uani d 1 . .
H H16 -0.170(5) 0.680(5) 0.865(2) 0.028 Uiso d 1 . .
O O2 0.2010(3) 1.0152(3) 0.78896(14) 0.0241(5) Uani d 1 . .
N N1 0.2057(3) 0.4977(3) 0.85218(14) 0.0133(4) Uani d 1 . .
O O1S 1.1132(3) 0.3754(3) 0.58779(15) 0.0292(5) Uani d 1 . .
O O1 0.2709(4) 0.7047(3) 0.61441(15) 0.0359(6) Uani d 1 . .
O O26 0.8204(3) 0.5231(3) 0.67795(14) 0.0225(4) Uani d 1 . .
H H26 0.920(6) 0.477(5) 0.652(2) 0.034 Uiso d 1 . .
N N2 0.5697(3) 0.4372(3) 0.78476(14) 0.0144(4) Uani d 1 . .
O O3 0.7668(3) 0.9154(3) 0.67574(15) 0.0294(5) Uani d 1 . .
C C3 0.6398(4) 0.8253(4) 0.71185(18) 0.0202(5) Uani d 1 . .
C C1 0.3292(5) 0.6881(4) 0.6741(2) 0.0228(6) Uani d 1 . .
C C12 0.2792(4) 0.3466(3) 0.88559(17) 0.0144(5) Uani d 1 . .
C C24 0.7513(4) 0.1272(4) 0.82643(18) 0.0189(5) Uani d 1 . .
H H24 0.8148 0.0231 0.8415 0.023 Uiso calc 1 . .
C C26 0.7446(4) 0.4026(3) 0.74160(17) 0.0163(5) Uani d 1 . .
C C23 0.5671(4) 0.1572(3) 0.86943(18) 0.0171(5) Uani d 1 . .
H H23 0.5019 0.0728 0.9132 0.021 Uiso calc 1 . .
C C16 0.0154(4) 0.5269(3) 0.87765(16) 0.0143(5) Uani d 1 . .
C C25 0.8405(4) 0.2491(4) 0.76204(18) 0.0184(5) Uani d 1 . .
H H25 0.9656 0.2298 0.7317 0.022 Uiso calc 1 . .
C C2 0.2812(4) 0.8889(3) 0.78290(17) 0.0157(5) Uani d 1 . .
C C22 0.4806(4) 0.3117(3) 0.84742(17) 0.0149(5) Uani d 1 . .
C C13 0.1667(4) 0.2300(3) 0.94723(18) 0.0178(5) Uani d 1 . .
H H13 0.2222 0.1274 0.9708 0.021 Uiso calc 1 . .
C C15 -0.1072(4) 0.4124(3) 0.93829(17) 0.0166(5) Uani d 1 . .
H H15 -0.2416 0.4359 0.9543 0.020 Uiso calc 1 . .
C C14 -0.0279(4) 0.2646(3) 0.97415(18) 0.0175(5) Uani d 1 . .
H H14 -0.1061 0.1868 1.0171 0.021 Uiso calc 1 . .
C C1S 1.3097(5) 0.3276(5) 0.5990(2) 0.0357(8) Uani d 1 . .
H H1SA 1.3186 0.3115 0.6577 0.043 Uiso calc 1 . .
H H1SB 1.4051 0.4173 0.5674 0.043 Uiso calc 1 . .
C C2S 1.3515(7) 0.1634(5) 0.5683(3) 0.0506(11) Uani d 1 . .
H H2SA 1.4910 0.1565 0.5431 0.061 Uiso calc 0.748(11) A 1
H H2SB 1.3147 0.0633 0.6130 0.061 Uiso calc 0.748(11) A 1
H H2SC 1.4472 0.1839 0.5160 0.061 Uiso calc 0.252(11) A 2
H H2SD 1.4068 0.0800 0.6090 0.061 Uiso calc 0.252(11) A 2
C C4S 1.0405(6) 0.2609(5) 0.5432(2) 0.0359(8) Uani d 1 . .
H H4SA 0.9741 0.3242 0.5000 0.043 Uiso calc 0.748(11) A 1
H H4SB 0.9482 0.1754 0.5806 0.043 Uiso calc 0.748(11) A 1
H H4SC 1.0571 0.3126 0.4841 0.043 Uiso calc 0.252(11) A 2
H H4SD 0.9001 0.2342 0.5649 0.043 Uiso calc 0.252(11) A 2
C C3S 1.2233(10) 0.1777(7) 0.5060(4) 0.0479(17) Uani d 0.748(11) A 1
H H3SA 1.1924 0.0640 0.4964 0.057 Uiso calc 0.748(11) A 1
H H3SB 1.2870 0.2487 0.4533 0.057 Uiso calc 0.748(11) A 1
C C3T 1.164(2) 0.0969(18) 0.5559(11) 0.039(4) Uani d 0.252(11) A 2
H H3TA 1.1015 0.0133 0.6046 0.047 Uiso calc 0.252(11) A 2
H H3TB 1.1842 0.0430 0.5070 0.047 Uiso calc 0.252(11) A 2

loop_
_atom_site_aniso_label
_atom_site_aniso_U_11
_atom_site_aniso_U_22
_atom_site_aniso_U_33
_atom_site_aniso_U_12
_atom_site_aniso_U_13
_atom_site_aniso_U_23
Re1 0.01156(4) 0.01031(5) 0.01605(5) 0.00098(3) -0.00087(3) -0.00155(3)
Cl1 0.0108(2) 0.0149(3) 0.0182(3) 0.00042(19) -0.0026(2) -0.0021(2)
O16 0.0089(8) 0.0184(10) 0.0256(11) 0.0010(7) -0.0010(7) 0.0009(8)
O2 0.0207(10) 0.0160(10) 0.0356(13) 0.0065(8) -0.0050(9) -0.0062(9)
N1 0.0126(9) 0.0123(10) 0.0151(10) 0.0001(7) -0.0021(8) -0.0033(8)
O1S 0.0317(12) 0.0209(11) 0.0313(13) -0.0011(9) 0.0069(10) -0.0085(9)
O1 0.0600(18) 0.0264(13) 0.0262(13) -0.0014(11) -0.0207(12) -0.0042(10)
O26 0.0205(10) 0.0160(10) 0.0242(11) 0.0053(7) 0.0071(8) 0.0014(8)
N2 0.0122(9) 0.0123(10) 0.0180(11) -0.0003(7) -0.0007(8) -0.0030(8)
O3 0.0298(12) 0.0213(11) 0.0291(13) -0.0128(9) 0.0121(10) -0.0015(9)
C3 0.0216(12) 0.0176(13) 0.0199(14) 0.0038(10) 0.0010(10) -0.0050(10)
C1 0.0285(15) 0.0139(13) 0.0257(15) 0.0011(10) -0.0056(12) -0.0028(11)
C12 0.0122(10) 0.0122(11) 0.0183(12) -0.0001(8) -0.0033(9) -0.0016(9)
C24 0.0192(12) 0.0142(12) 0.0242(14) 0.0058(9) -0.0063(11) -0.0041(10)
C26 0.0145(11) 0.0140(12) 0.0197(13) 0.0007(9) -0.0010(9) -0.0035(10)
C23 0.0150(11) 0.0118(11) 0.0230(14) 0.0006(9) -0.0016(10) -0.0015(10)
C16 0.0130(10) 0.0158(12) 0.0145(12) -0.0003(8) -0.0029(9) -0.0032(9)
C25 0.0162(11) 0.0160(12) 0.0221(14) 0.0045(9) -0.0006(10) -0.0046(10)
C2 0.0129(10) 0.0158(12) 0.0177(12) 0.0002(9) -0.0021(9) -0.0025(10)
C22 0.0125(10) 0.0105(11) 0.0220(13) -0.0012(8) -0.0035(9) -0.0033(9)
C13 0.0173(12) 0.0116(11) 0.0225(14) -0.0013(9) -0.0013(10) -0.0006(10)
C15 0.0128(11) 0.0173(12) 0.0192(13) -0.0022(9) -0.0025(9) -0.0029(10)
C14 0.0168(11) 0.0144(12) 0.0200(13) -0.0041(9) -0.0020(10) -0.0008(10)
C1S 0.0332(17) 0.0256(17) 0.043(2) 0.0059(13) 0.0074(15) -0.0073(15)
C2S 0.067(3) 0.033(2) 0.050(3) 0.021(2) -0.004(2) -0.0118(19)
C4S 0.049(2) 0.0251(17) 0.0300(18) -0.0054(15) 0.0007(16) -0.0050(14)
C3S 0.083(4) 0.027(3) 0.031(3) 0.016(3) -0.001(3) -0.010(2)
C3T 0.054(7) 0.018(6) 0.038(9) 0.002(5) 0.015(6) -0.009(6)

loop_
_atom_type_symbol
_atom_type_description
_atom_type_scat_dispersion_real
_atom_type_scat_dispersion_imag
_atom_type_scat_source
C C 0.0033 0.0016 'International Tables Vol C Tables 4.2.6.8 and 6.1.1.4'
H H 0.0000 0.0000 'International Tables Vol C Tables 4.2.6.8 and 6.1.1.4'
Cl Cl 0.1484 0.1585 'International Tables Vol C Tables 4.2.6.8 and 6.1.1.4'
N N 0.0061 0.0033 'International Tables Vol C Tables 4.2.6.8 and 6.1.1.4'
O O 0.0106 0.0060 'International Tables Vol C Tables 4.2.6.8 and 6.1.1.4'
Re Re -1.0185 7.2310 'International Tables Vol C Tables 4.2.6.8 and 6.1.1.4'

loop_
_geom_angle_atom_site_label_1
_geom_angle_atom_site_label_2
_geom_angle_atom_site_label_3
_geom_angle
N1 Re1 Cl1 82.99(6)
N1 Re1 N2 74.09(8)
N2 Re1 Cl1 85.17(6)
C3 Re1 Cl1 92.47(9)
C3 Re1 N1 171.39(10)
C3 Re1 N2 98.30(10)
C1 Re1 Cl1 174.77(9)
C1 Re1 N1 96.46(11)
C1 Re1 N2 99.71(11)
C1 Re1 C3 88.72(13)
C2 Re1 Cl1 87.58(8)
C2 Re1 N1 99.67(10)
C2 Re1 N2 170.95(10)
C2 Re1 C3 87.40(11)
C2 Re1 C1 87.38(12)
C16 O16 H16 106(2)
C12 N1 Re1 115.69(16)
C16 N1 Re1 125.85(17)
C16 N1 C12 117.9(2)
C4S O1S C1S 109.3(3)
C26 O26 H26 105(3)
C26 N2 Re1 126.82(18)
C26 N2 C22 117.6(2)
C22 N2 Re1 115.29(16)
O3 C3 Re1 177.2(3)
O1 C1 Re1 174.1(3)
N1 C12 C22 115.4(2)
N1 C12 C13 121.9(2)
C13 C12 C22 122.6(2)
C23 C24 H24 120.2
C25 C24 H24 120.2
C25 C24 C23 119.5(2)
O26 C26 N2 115.8(2)
O26 C26 C25 121.9(2)
N2 C26 C25 122.3(2)
C24 C23 H23 120.5
C22 C23 C24 118.9(3)
C22 C23 H23 120.5
O16 C16 N1 115.2(2)
O16 C16 C15 121.9(2)
N1 C16 C15 122.9(2)
C24 C25 C26 119.1(2)
C24 C25 H25 120.4
C26 C25 H25 120.4
O2 C2 Re1 177.8(2)
N2 C22 C12 115.6(2)
N2 C22 C23 122.5(2)
C23 C22 C12 121.8(2)
C12 C13 H13 120.4
C12 C13 C14 119.2(2)
C14 C13 H13 120.4
C16 C15 H15 120.9
C14 C15 C16 118.3(2)
C14 C15 H15 120.9
C13 C14 H14 120.2
C15 C14 C13 119.7(3)
C15 C14 H14 120.2
O1S C1S H1SA 110.3
O1S C1S H1SB 110.3
O1S C1S C2S 106.9(3)
H1SA C1S H1SB 108.6
C2S C1S H1SA 110.3
C2S C1S H1SB 110.3
C1S C2S H2SA 111.5
C1S C2S H2SB 111.5
C1S C2S H2SC 110.2
C1S C2S H2SD 110.2
H2SA C2S H2SB 109.3
H2SC C2S H2SD 108.5
C3S C2S C1S 101.4(3)
C3S C2S H2SA 111.5
C3S C2S H2SB 111.5
C3T C2S C1S 107.7(6)
C3T C2S H2SC 110.2
C3T C2S H2SD 110.2
O1S C4S H4SA 111.1
O1S C4S H4SB 111.1
O1S C4S H4SC 110.6
O1S C4S H4SD 110.6
O1S C4S C3S 103.5(4)
O1S C4S C3T 105.8(7)
H4SA C4S H4SB 109.0
H4SC C4S H4SD 108.7
C3S C4S H4SA 111.1
C3S C4S H4SB 111.1
C3T C4S H4SC 110.6
C3T C4S H4SD 110.6
C2S C3S C4S 104.5(4)
C2S C3S H3SA 110.9
C2S C3S H3SB 110.9
C4S C3S H3SA 110.9
C4S C3S H3SB 110.9
H3SA C3S H3SB 108.9
C2S C3T C4S 102.5(9)
C2S C3T H3TA 111.3
C2S C3T H3TB 111.3
C4S C3T H3TA 111.3
C4S C3T H3TB 111.3
H3TA C3T H3TB 109.2

loop_
_geom_bond_atom_site_label_1
_geom_bond_atom_site_label_2
_geom_bond_distance
Re1 Cl1 2.5159(7)
Re1 N1 2.198(2)
Re1 N2 2.206(2)
Re1 C3 1.920(3)
Re1 C1 1.912(3)
Re1 C2 1.908(3)
O16 H16 0.86(4)
O16 C16 1.337(3)
O2 C2 1.158(3)
N1 C12 1.366(3)
N1 C16 1.344(3)
O1S C1S 1.451(4)
O1S C4S 1.447(4)
O1 C1 1.140(4)
O26 H26 0.87(4)
O26 C26 1.332(3)
N2 C26 1.350(3)
N2 C22 1.372(3)
O3 C3 1.152(4)
C12 C22 1.475(3)
C12 C13 1.385(4)
C24 H24 0.9500
C24 C23 1.391(4)
C24 C25 1.372(4)
C26 C25 1.403(4)
C23 H23 0.9500
C23 C22 1.383(4)
C16 C15 1.400(4)
C25 H25 0.9500
C13 H13 0.9500
C13 C14 1.386(4)
C15 H15 0.9500
C15 C14 1.378(4)
C14 H14 0.9500
C1S H1SA 0.9900
C1S H1SB 0.9900
C1S C2S 1.507(5)
C2S H2SA 0.9900
C2S H2SB 0.9900
C2S H2SC 0.9900
C2S H2SD 0.9900
C2S C3S 1.491(8)
C2S C3T 1.484(18)
C4S H4SA 0.9900
C4S H4SB 0.9900
C4S H4SC 0.9900
C4S H4SD 0.9900
C4S C3S 1.512(7)
C4S C3T 1.559(15)
C3S H3SA 0.9900
C3S H3SB 0.9900
C3T H3TA 0.9900
C3T H3TB 0.9900

loop_
_geom_hbond_atom_site_label_D
_geom_hbond_atom_site_label_H
_geom_hbond_atom_site_label_A
_geom_hbond_site_symmetry_A
_geom_hbond_distance_DH
_geom_hbond_distance_HA
_geom_hbond_distance_DA
_geom_hbond_angle_DHA
O16 H16 Cl1 1_455 0.86(4) 2.16(4) 3.015(2) 173(3)
O26 H26 O1S . 0.87(4) 1.84(4) 2.704(3) 173(4)

loop_
_geom_torsion_atom_site_label_1
_geom_torsion_atom_site_label_2
_geom_torsion_atom_site_label_3
_geom_torsion_atom_site_label_4
_geom_torsion
Re1 N1 C12 C22 -16.1(3)
Re1 N1 C12 C13 168.2(2)
Re1 N1 C16 O16 10.2(3)
Re1 N1 C16 C15 -168.8(2)
Re1 N2 C26 O26 -10.9(4)
Re1 N2 C26 C25 169.5(2)
Re1 N2 C22 C12 13.6(3)
Re1 N2 C22 C23 -171.2(2)
O16 C16 C15 C14 -177.9(3)
N1 C12 C22 N2 1.6(4)
N1 C12 C22 C23 -173.7(3)
N1 C12 C13 C14 2.1(4)
N1 C16 C15 C14 1.0(4)
O1S C1S C2S C3S 27.5(5)
O1S C1S C2S C3T -11.9(8)
O1S C4S C3S C2S 34.3(5)
O1S C4S C3T C2S -28.0(10)
O26 C26 C25 C24 -177.5(3)
N2 C26 C25 C24 2.2(4)
C12 N1 C16 O16 -178.8(2)
C12 N1 C16 C15 2.2(4)
C12 C13 C14 C15 1.2(4)
C24 C23 C22 N2 -0.1(4)
C24 C23 C22 C12 174.8(3)
C26 N2 C22 C12 -172.3(2)
C26 N2 C22 C23 2.9(4)
C23 C24 C25 C26 0.8(4)
C16 N1 C12 C22 172.0(2)
C16 N1 C12 C13 -3.7(4)
C16 C15 C14 C13 -2.7(4)
C25 C24 C23 C22 -1.7(4)
C22 N2 C26 O26 175.7(2)
C22 N2 C26 C25 -3.9(4)
C22 C12 C13 C14 -173.4(3)
C13 C12 C22 N2 177.3(3)
C13 C12 C22 C23 2.0(4)
C1S O1S C4S C3S -16.8(4)
C1S O1S C4S C3T 21.7(7)
C1S C2S C3S C4S -37.6(5)
C1S C2S C3T C4S 24.0(11)
C4S O1S C1S C2S -6.7(4)

_cod_database_fobs_code 2241788
